data_4516201
loop_
_publ_author_name
'Dutta, Sumit Kumar'
'Dutta, Anirban'
'Das Adhikari, Samrat'
'Pradhan, Narayan'

_publ_section_title
;
 Doping Mn2+ in Single-Crystalline Layered Perovskite Microcrystals
;
_journal_issue 1
_journal_name_full 'ACS Energy Letters'
_journal_page_first 343
_journal_paper_doi 10.1021/acsenergylett.8b02349
_journal_volume 4
_journal_year 2018
_chemical_formula_moiety 'Br2 Pb0.5, C4 H12 N'
_chemical_formula_sum 'C4 H12 Br2 N Pb0.5'
_chemical_formula_weight 337.56
_space_group_crystal_system orthorhombic
_space_group_IT_number 61
_space_group_name_Hall '-P 2ac 2ab'
_space_group_name_H-M_alt 'P b c a'
_atom_sites_solution_hydrogens geom
_atom_sites_solution_primary dual
_audit_creation_date 2018-05-18
_audit_creation_method
;
Olex2 1.2
(compiled 2018.04.26 svn.r3504 for OlexSys, GUI svn.r5492)
;
_cell_angle_alpha 90
_cell_angle_beta 90
_cell_angle_gamma 90
_cell_formula_units_Z 8
_cell_length_a 8.235(2)
_cell_length_b 8.120(2)
_cell_length_c 27.528(7)
_cell_measurement_reflns_used 7814
_cell_measurement_temperature 100(2)
_cell_measurement_theta_max 25.01
_cell_measurement_theta_min 2.96
_cell_volume 1840.7(8)
_computing_cell_refinement 'SAINT V8.38A (?, 2016)'
_computing_data_reduction 'SAINT V8.38A (?, 2016)'
_computing_molecular_graphics 'Olex2 (Dolomanov et al., 2009)'
_computing_publication_material 'Olex2 (Dolomanov et al., 2009)'
_computing_structure_refinement 'ShelXL (Sheldrick, 2015)'
_computing_structure_solution 'ShelXT (Sheldrick, 2015)'
_diffrn_ambient_temperature 99.94
_diffrn_measured_fraction_theta_full 0.957
_diffrn_measured_fraction_theta_max 0.957
_diffrn_measurement_device_type 'Bruker APEX-II CCD'
_diffrn_measurement_method '\f and \w scans'
_diffrn_radiation_type MoK\a
_diffrn_radiation_wavelength 0.71073
_diffrn_reflns_av_R_equivalents 0.0797
_diffrn_reflns_av_unetI/netI 0.0467
_diffrn_reflns_Laue_measured_fraction_full 0.957
_diffrn_reflns_Laue_measured_fraction_max 0.957
_diffrn_reflns_limit_h_max 8
_diffrn_reflns_limit_h_min -9
_diffrn_reflns_limit_k_max 9
_diffrn_reflns_limit_k_min -9
_diffrn_reflns_limit_l_max 32
_diffrn_reflns_limit_l_min -32
_diffrn_reflns_number 12713
_diffrn_reflns_point_group_measured_fraction_full 0.957
_diffrn_reflns_point_group_measured_fraction_max 0.957
_diffrn_reflns_theta_full 25.117
_diffrn_reflns_theta_max 25.117
_diffrn_reflns_theta_min 2.882
_diffrn_standards_number 0
_exptl_absorpt_coefficient_mu 17.828
_exptl_absorpt_correction_T_max 0.7452
_exptl_absorpt_correction_T_min 0.3588
_exptl_absorpt_correction_type multi-scan
_exptl_absorpt_process_details
;
SADABS-2016/2 (Bruker,2016/2) was used for absorption correction.
wR2(int) was 0.1590 before and 0.1055 after correction.
The Ratio of minimum to maximum transmission is 0.4815.
The \l/2 correction factor is Not present.
;
_exptl_crystal_density_diffrn 2.436
_exptl_crystal_F_000 1232
_refine_diff_density_max 2.637
_refine_diff_density_min -2.029
_refine_diff_density_rms 0.403
_refine_ls_extinction_coef 0.0008(2)
_refine_ls_extinction_expression Fc^*^=kFc[1+0.001xFc^2^\l^3^/sin(2\q)]^-1/4^
_refine_ls_extinction_method 'SHELXL-2018/3 (Sheldrick 2018)'
_refine_ls_goodness_of_fit_ref 1.247
_refine_ls_hydrogen_treatment constr
_refine_ls_matrix_type full
_refine_ls_number_parameters 68
_refine_ls_number_reflns 1566
_refine_ls_number_restraints 0
_refine_ls_restrained_S_all 1.247
_refine_ls_R_factor_all 0.0879
_refine_ls_R_factor_gt 0.0807
_refine_ls_shift/su_max 0.002
_refine_ls_shift/su_mean 0.000
_refine_ls_structure_factor_coef Fsqd
_refine_ls_weighting_details 'w=1/[\s^2^(Fo^2^)+(0.0392P)^2^+239.7885P] where P=(Fo^2^+2Fc^2^)/3'
_refine_ls_weighting_scheme calc
_refine_ls_wR_factor_gt 0.2058
_refine_ls_wR_factor_ref 0.2093
_reflns_Friedel_coverage 0.000
_reflns_number_gt 1406
_reflns_number_total 1566
_reflns_threshold_expression 'I > 2\s(I)'
_cod_data_source_file nz8b02349_si_003.cif
_cod_data_source_block mo_np130318_0m
_cod_original_cell_volume 1840.9(8)
_cod_original_formula_sum 'C4 H12 Br2 N Pb0.50'
_cod_database_code 4516201
_shelx_shelxl_version_number 2018/3
_shelx_space_group_comment
;
The symmetry employed for this shelxl refinement is uniquely defined
by the following loop, which should always be used as a source of
symmetry information in preference to the above space-group names.
They are only intended as comments.
;
_shelx_estimated_absorpt_t_max 0.745
_shelx_estimated_absorpt_t_min 0.359
_olex2_refinement_description
;
1. Fixed Uiso
 At 1.2 times of:
  All C(H,H) groups, All N(H,H,H) groups
 At 1.5 times of:
  All C(H,H,H) groups
2.a Secondary CH2 refined with riding coordinates:
 C006(H00D,H00E), C007(H00F,H00G), C1(H1A,H1B)
2.b Idealised Me refined as rotating group:
 N005(H00A,H00B,H00C), C008(H00H,H00I,H00J)
;
_olex2_submission_special_instructions 'No special instructions were received'

loop_
_space_group_symop_operation_xyz
'x, y, z'
'-x+1/2, -y, z+1/2'
'-x, y+1/2, -z+1/2'
'x+1/2, -y+1/2, -z'
'-x, -y, -z'
'x-1/2, y, -z-1/2'
'x, -y-1/2, z-1/2'
'-x-1/2, y-1/2, z'

loop_
_atom_site_label
_atom_site_type_symbol
_atom_site_fract_x
_atom_site_fract_y
_atom_site_fract_z
_atom_site_U_iso_or_equiv
_atom_site_adp_type
_atom_site_occupancy
_atom_site_site_symmetry_order
_atom_site_calc_flag
_atom_site_refinement_flags_posn
_atom_site_refinement_flags_adp
_atom_site_refinement_flags_occupancy
Pb01 Pb 0.000000 0.500000 0.500000 0.0164(5) Uani 1 2 d S T P
Br02 Br -0.0299(3) 0.4808(2) 0.39087(8) 0.0208(6) Uani 1 1 d . . .
Br03 Br 0.3094(3) 0.6895(3) 0.49869(9) 0.0221(6) Uani 1 1 d . . .
N005 N 0.577(2) 0.576(2) 0.4108(7) 0.024(4) Uani 1 1 d . . .
H00A H 0.679952 0.543524 0.404022 0.028 Uiso 1 1 calc GR . .
H00B H 0.558976 0.569620 0.443328 0.028 Uiso 1 1 calc GR . .
H00C H 0.562908 0.682384 0.400828 0.028 Uiso 1 1 calc GR . .
C006 C 0.459(3) 0.468(3) 0.3846(10) 0.034(6) Uani 1 1 d . . .
H00D H 0.347221 0.501769 0.393074 0.041 Uiso 1 1 calc R . .
H00E H 0.473904 0.352851 0.396031 0.041 Uiso 1 1 calc R . .
C007 C 0.364(3) 0.362(4) 0.3037(10) 0.037(7) Uani 1 1 d . . .
H00F H 0.251468 0.389730 0.313574 0.044 Uiso 1 1 calc R . .
H00G H 0.385145 0.246825 0.313321 0.044 Uiso 1 1 calc R . .
C008 C 0.378(4) 0.377(5) 0.2491(10) 0.053(9) Uani 1 1 d . . .
H00H H 0.368328 0.267400 0.234429 0.079 Uiso 1 1 calc GR . .
H00I H 0.483438 0.424748 0.240709 0.079 Uiso 1 1 calc GR . .
H00J H 0.290902 0.447976 0.236842 0.079 Uiso 1 1 calc GR . .
C1 C 0.478(2) 0.472(3) 0.3301(7) 0.015(4) Uiso 1 1 d . . .
H1A H 0.462027 0.586424 0.318788 0.017 Uiso 1 1 calc R . .
H1B H 0.590882 0.439583 0.321828 0.017 Uiso 1 1 calc R . .

loop_
_atom_site_aniso_label
_atom_site_aniso_U_11
_atom_site_aniso_U_22
_atom_site_aniso_U_33
_atom_site_aniso_U_23
_atom_site_aniso_U_13
_atom_site_aniso_U_12
Pb01 0.0115(7) 0.0128(6) 0.0249(7) -0.0001(4) -0.0001(4) -0.0002(4)
Br02 0.0188(11) 0.0145(10) 0.0293(12) 0.0004(9) 0.0022(9) -0.0106(9)
Br03 0.0155(11) 0.0179(11) 0.0329(13) -0.0016(9) 0.0035(10) -0.0060(8)
N005 0.023(11) 0.025(10) 0.023(11) 0.001(8) -0.006(8) 0.006(8)
C006 0.022(12) 0.031(13) 0.049(17) 0.002(12) -0.012(12) -0.012(11)
C007 0.017(12) 0.046(16) 0.047(18) -0.005(13) 0.002(12) 0.007(12)
C008 0.031(16) 0.11(3) 0.019(14) -0.020(17) -0.010(12) -0.001(17)

loop_
_atom_type_symbol
_atom_type_description
_atom_type_scat_dispersion_real
_atom_type_scat_dispersion_imag
_atom_type_scat_source
C C 0.0033 0.0016 'International Tables Vol C Tables 4.2.6.8 and 6.1.1.4'
H H 0.0000 0.0000 'International Tables Vol C Tables 4.2.6.8 and 6.1.1.4'
Br Br -0.2901 2.4595 'International Tables Vol C Tables 4.2.6.8 and 6.1.1.4'
N N 0.0061 0.0033 'International Tables Vol C Tables 4.2.6.8 and 6.1.1.4'
Pb Pb -3.3944 10.1111 'International Tables Vol C Tables 4.2.6.8 and 6.1.1.4'

loop_
_geom_angle_atom_site_label_1
_geom_angle_atom_site_label_2
_geom_angle_atom_site_label_3
_geom_angle
_geom_angle_site_symmetry_1
_geom_angle_site_symmetry_3
Br02 Pb01 Br02 180.0 . 5_566
Br03 Pb01 Br02 89.26(6) 4_466 5_566
Br03 Pb01 Br02 89.26(6) 8_655 .
Br03 Pb01 Br02 90.74(6) 4_466 .
Br03 Pb01 Br02 85.16(6) . 5_566
Br03 Pb01 Br02 94.84(6) 5_566 5_566
Br03 Pb01 Br02 94.84(6) . .
Br03 Pb01 Br02 90.74(6) 8_655 5_566
Br03 Pb01 Br02 85.16(6) 5_566 .
Br03 Pb01 Br03 90.79(3) 8_655 5_566
Br03 Pb01 Br03 89.21(3) 8_655 .
Br03 Pb01 Br03 90.79(3) 4_466 .
Br03 Pb01 Br03 89.21(3) 4_466 5_566
Br03 Pb01 Br03 180.0 . 5_566
Br03 Pb01 Br03 180.0 8_655 4_466
Pb01 Br03 Pb01 152.99(8) 4_566 .
N005 C006 C1 113(2) . .
C1 C007 C008 113(2) . .
C007 C1 C006 114(2) . .

loop_
_geom_bond_atom_site_label_1
_geom_bond_atom_site_label_2
_geom_bond_distance
_geom_bond_site_symmetry_2
Pb01 Br02 3.018(2) 5_566
Pb01 Br02 3.018(2) .
Pb01 Br03 2.971(2) 8_655
Pb01 Br03 2.976(2) 5_566
Pb01 Br03 2.971(2) 4_466
Pb01 Br03 2.976(2) .
N005 C006 1.50(3) .
C006 C1 1.51(4) .
C007 C008 1.51(4) .
C007 C1 1.49(3) .
